data_4102986
loop_
_publ_author_name
'Philip P. Fontaine'
'Brendan L. Yonke'
'Peter Y. Zavalij'
'Lawrence R. Sita'

_publ_section_title
;
 Dinitrogen Complexation and Extent of N\\tbN Activation within the Group
 6 "End-On-Bridged" Dinuclear Complexes,
 {(\h5-C5Me5)M[N(i-Pr)C(Me)N(i-Pr)]}2(\m-\h1:\h1-N2) (M = Mo and W)
;
_journal_name_full 'Journal of the American Chemical Society'
_journal_page_first 12273
_journal_page_last 12285
_journal_paper_doi 10.1021/ja100469f
_journal_volume 132
_journal_year 2010
_chemical_formula_moiety 'C36 H64 N6 W2, 2(C36 H64 Cl2 N6 W2)'
_chemical_formula_sum 'C108 H192 Cl4 N18 W6'
_chemical_formula_weight 2987.70
_space_group_IT_number 14
_symmetry_cell_setting monoclinic
_symmetry_space_group_name_Hall '-P 2ybc'
_symmetry_space_group_name_H-M 'P 1 21/c 1'
_atom_sites_solution_hydrogens geom
_atom_sites_solution_primary direct
_atom_sites_solution_secondary difmap
_audit_creation_method 'SHELXL-97 & ZCIF'
_cell_angle_alpha 90.00
_cell_angle_beta 112.4931(7)
_cell_angle_gamma 90.00
_cell_formula_units_Z 2
_cell_length_a 20.2729(11)
_cell_length_b 16.9680(10)
_cell_length_c 18.6155(11)
_cell_measurement_reflns_used 7886
_cell_measurement_temperature 150(2)
_cell_measurement_theta_max 25.2
_cell_measurement_theta_min 2.2
_cell_volume 5916.4(6)
_computing_cell_refinement Apex2
_computing_data_collection 'Apex2 (Bruker, 2005)'
_computing_data_reduction Apex2
_computing_molecular_graphics 'XSHEL (Bruker, 2004)'
_computing_publication_material SHELXL-97
_computing_structure_refinement 'SHELXL-97 (Sheldrick, 1997)'
_computing_structure_solution 'SHELXS-97 (Sheldrick, 1990)'
_diffrn_ambient_temperature 150(2)
_diffrn_detector 'CCD area detector'
_diffrn_detector_type 'Bruker Smart Apex II'
_diffrn_measured_fraction_theta_full 0.998
_diffrn_measured_fraction_theta_max 0.998
_diffrn_measurement_details 610,610,610,330
_diffrn_measurement_device_type 'three-circle diffractometer'
_diffrn_measurement_method '\w and \f scans'
_diffrn_measurement_specimen_support 'cactus needle'
_diffrn_orient_matrix_type standard
_diffrn_orient_matrix_UB_11 0.0503004
_diffrn_orient_matrix_UB_12 0.0121515
_diffrn_orient_matrix_UB_13 -0.0048814
_diffrn_orient_matrix_UB_21 0.0291453
_diffrn_orient_matrix_UB_22 -0.0192381
_diffrn_orient_matrix_UB_23 0.0497649
_diffrn_orient_matrix_UB_31 0.0009269
_diffrn_orient_matrix_UB_32 -0.0543647
_diffrn_orient_matrix_UB_33 -0.0187068
_diffrn_radiation_monochromator graphite
_diffrn_radiation_source 'fine-focus sealed tube'
_diffrn_radiation_type MoK\a
_diffrn_radiation_wavelength 0.71073
_diffrn_reflns_av_R_equivalents 0.0715
_diffrn_reflns_av_sigmaI/netI 0.0579
_diffrn_reflns_limit_h_max 24
_diffrn_reflns_limit_h_min -24
_diffrn_reflns_limit_k_max 20
_diffrn_reflns_limit_k_min -20
_diffrn_reflns_limit_l_max 22
_diffrn_reflns_limit_l_min -22
_diffrn_reflns_number 50144
_diffrn_reflns_theta_full 25.00
_diffrn_reflns_theta_max 25.00
_diffrn_reflns_theta_min 2.37
_diffrn_source_current 30
_diffrn_source_voltage 50
_diffrn_standards_decay_% 0
_exptl_absorpt_coefficient_mu 5.950
_exptl_absorpt_correction_T_max 0.965
_exptl_absorpt_correction_T_min 0.527
_exptl_absorpt_correction_type multi-scan
_exptl_absorpt_process_details 'SADABS (Sheldrick, 1996)'
_exptl_crystal_colour brown
_exptl_crystal_density_diffrn 1.677
_exptl_crystal_density_method not-measured
_exptl_crystal_description needle
_exptl_crystal_F_000 2956
_exptl_crystal_id
;
;
_exptl_crystal_size_max 0.19
_exptl_crystal_size_mid 0.06
_exptl_crystal_size_min 0.006
_refine_diff_density_max 3.643
_refine_diff_density_min -2.772
_refine_diff_density_rms 0.196
_refine_ls_extinction_method none
_refine_ls_goodness_of_fit_ref 1.000
_refine_ls_hydrogen_treatment constr
_refine_ls_matrix_type full
_refine_ls_number_parameters 652
_refine_ls_number_reflns 10400
_refine_ls_number_restraints 10
_refine_ls_restrained_S_all 1.000
_refine_ls_R_factor_all 0.0778
_refine_ls_R_factor_gt 0.0428
_refine_ls_shift/su_max 0.001
_refine_ls_shift/su_mean 0.000
_refine_ls_structure_factor_coef Fsqd
_refine_ls_weighting_details 'w=1/[\s^2^(Fo^2^)+(0.009P)^2^+88.4P], P=(max(Fo^2^,0)+2Fc^2^)/3'
_refine_ls_weighting_scheme calc
_refine_ls_wR_factor_gt 0.0823
_refine_ls_wR_factor_ref 0.0899
_reflns_number_gt 7435
_reflns_number_total 10400
_reflns_threshold_expression >2sigma(I)
_cod_data_source_file ja100469f_si_009.cif
_cod_data_source_block rac_12
_cod_original_sg_symbol_H-M 'P 21/c'
_cod_database_code 4102986

loop_
_symmetry_equiv_pos_as_xyz
'x, y, z'
'-x, y+1/2, -z+1/2'
'-x, -y, -z'
'x, -y-1/2, z-1/2'

loop_
_atom_site_label
_atom_site_type_symbol
_atom_site_fract_x
_atom_site_fract_y
_atom_site_fract_z
_atom_site_U_iso_or_equiv
_atom_site_adp_type
_atom_site_occupancy
_atom_site_symmetry_multiplicity
_atom_site_calc_flag
_atom_site_refinement_flags
_atom_site_disorder_assembly
_atom_site_disorder_group
W1A W 0.400830(19) 0.14817(2) 0.308282(19) 0.02088(9) Uani 1 1 d . . .
Cl1A Cl 0.27788(12) 0.19631(14) 0.27157(13) 0.0306(5) Uani 1 1 d . . .
N1A N 0.3547(4) 0.0728(4) 0.2309(4) 0.0240(17) Uani 1 1 d . . .
C10A C 0.4717(5) 0.2255(5) 0.2405(5) 0.023(2) Uani 1 1 d . . .
C11A C 0.5005(5) 0.2682(5) 0.1881(5) 0.029(2) Uani 1 1 d . . .
H11A H 0.5382 0.2366 0.1815 0.043 Uiso 1 1 calc R . .
H11B H 0.5201 0.3192 0.2113 0.043 Uiso 1 1 calc R . .
H11C H 0.4619 0.2768 0.1373 0.043 Uiso 1 1 calc R . .
N11A N 0.4294(4) 0.2575(4) 0.2731(4) 0.0246(17) Uani 1 1 d . . .
C12A C 0.4087(5) 0.3413(5) 0.2613(5) 0.028(2) Uani 1 1 d . . .
H12A H 0.4510 0.3724 0.2624 0.034 Uiso 1 1 calc R . .
C13A C 0.3475(5) 0.3556(6) 0.1829(5) 0.037(2) Uani 1 1 d . . .
H13A H 0.3599 0.3332 0.1412 0.055 Uiso 1 1 calc R . .
H13B H 0.3394 0.4124 0.1745 0.055 Uiso 1 1 calc R . .
H13C H 0.3039 0.3304 0.1828 0.055 Uiso 1 1 calc R . .
C14A C 0.3882(6) 0.3702(6) 0.3268(6) 0.041(3) Uani 1 1 d . . .
H14A H 0.3519 0.3352 0.3321 0.061 Uiso 1 1 calc R . .
H14B H 0.3690 0.4238 0.3154 0.061 Uiso 1 1 calc R . .
H14C H 0.4305 0.3703 0.3755 0.061 Uiso 1 1 calc R . .
N12A N 0.4818(4) 0.1496(4) 0.2608(4) 0.0205(16) Uani 1 1 d . . .
C15A C 0.5079(5) 0.0884(5) 0.2211(5) 0.025(2) Uani 1 1 d . . .
H15A H 0.4996 0.0368 0.2423 0.030 Uiso 1 1 calc R . .
C16A C 0.4665(5) 0.0837(6) 0.1332(5) 0.031(2) Uani 1 1 d . . .
H16A H 0.4152 0.0870 0.1216 0.047 Uiso 1 1 calc R . .
H16B H 0.4772 0.0336 0.1137 0.047 Uiso 1 1 calc R . .
H16C H 0.4807 0.1275 0.1079 0.047 Uiso 1 1 calc R . .
C17A C 0.5879(5) 0.0920(7) 0.2399(6) 0.040(3) Uani 1 1 d . . .
H17A H 0.5989 0.1398 0.2171 0.061 Uiso 1 1 calc R . .
H17B H 0.6024 0.0456 0.2182 0.061 Uiso 1 1 calc R . .
H17C H 0.6139 0.0930 0.2964 0.061 Uiso 1 1 calc R . .
C20A C 0.3910(5) 0.0866(6) 0.4094(5) 0.028(2) Uani 1 1 d . . .
C21A C 0.4553(5) 0.0584(6) 0.4017(5) 0.030(2) Uani 1 1 d . . .
C22A C 0.5046(5) 0.1226(6) 0.4215(5) 0.032(2) Uani 1 1 d . . .
C23A C 0.4726(5) 0.1880(6) 0.4437(5) 0.029(2) Uani 1 1 d . . .
C24A C 0.4035(5) 0.1675(5) 0.4373(5) 0.026(2) Uani 1 1 d . . .
C25A C 0.3289(5) 0.0389(6) 0.4087(5) 0.038(3) Uani 1 1 d . . .
H25A H 0.3268 -0.0106 0.3808 0.057 Uiso 1 1 calc R . .
H25B H 0.2847 0.0686 0.3827 0.057 Uiso 1 1 calc R . .
H25C H 0.3344 0.0273 0.4623 0.057 Uiso 1 1 calc R . .
C26A C 0.4712(6) -0.0261(5) 0.3870(5) 0.037(3) Uani 1 1 d . . .
H26A H 0.5126 -0.0273 0.3721 0.055 Uiso 1 1 calc R . .
H26B H 0.4296 -0.0485 0.3450 0.055 Uiso 1 1 calc R . .
H26C H 0.4815 -0.0571 0.4345 0.055 Uiso 1 1 calc R . .
C27A C 0.5792(5) 0.1197(7) 0.4281(5) 0.044(3) Uani 1 1 d . . .
H27A H 0.5887 0.1647 0.4004 0.066 Uiso 1 1 calc R . .
H27B H 0.5875 0.0706 0.4052 0.066 Uiso 1 1 calc R . .
H27C H 0.6112 0.1221 0.4830 0.066 Uiso 1 1 calc R . .
C28A C 0.5130(6) 0.2629(6) 0.4756(6) 0.041(3) Uani 1 1 d . . .
H28A H 0.4815 0.3005 0.4866 0.061 Uiso 1 1 calc R . .
H28B H 0.5299 0.2856 0.4373 0.061 Uiso 1 1 calc R . .
H28C H 0.5540 0.2512 0.5237 0.061 Uiso 1 1 calc R . .
C29A C 0.3538(5) 0.2155(6) 0.4617(5) 0.039(3) Uani 1 1 d . . .
H29A H 0.3730 0.2688 0.4751 0.059 Uiso 1 1 calc R . .
H29B H 0.3489 0.1910 0.5071 0.059 Uiso 1 1 calc R . .
H29C H 0.3070 0.2180 0.4189 0.059 Uiso 1 1 calc R . .
W1B W 0.273030(19) -0.05179(2) 0.10715(2) 0.02093(9) Uani 1 1 d . . .
Cl1B Cl 0.39330(11) -0.10921(13) 0.14654(12) 0.0272(5) Uani 1 1 d . . .
N1B N 0.3230(4) 0.0259(4) 0.1809(4) 0.0209(16) Uani 1 1 d . . .
C10B C 0.2355(5) 0.0285(5) -0.0217(5) 0.029(2) Uani 1 1 d . . .
C11B C 0.2253(6) 0.0792(6) -0.0916(5) 0.044(3) Uani 1 1 d . . .
H11D H 0.2007 0.1280 -0.0883 0.066 Uiso 1 1 calc R . .
H11E H 0.1966 0.0506 -0.1391 0.066 Uiso 1 1 calc R . .
H11F H 0.2720 0.0921 -0.0929 0.066 Uiso 1 1 calc R . .
N11B N 0.2689(4) -0.0414(4) -0.0086(4) 0.0293(18) Uani 1 1 d . . .
C12B C 0.3010(5) -0.0739(6) -0.0613(5) 0.039(3) Uani 1 1 d . . .
H12B H 0.2712 -0.0567 -0.1155 0.047 Uiso 1 1 calc R . .
C13B C 0.3768(5) -0.0416(6) -0.0404(6) 0.040(3) Uani 1 1 d . . .
H13D H 0.3755 0.0161 -0.0411 0.060 Uiso 1 1 calc R . .
H13E H 0.3959 -0.0605 -0.0783 0.060 Uiso 1 1 calc R . .
H13F H 0.4075 -0.0599 0.0117 0.060 Uiso 1 1 calc R . .
C14B C 0.3018(6) -0.1623(6) -0.0595(6) 0.045(3) Uani 1 1 d . . .
H14D H 0.3281 -0.1804 -0.0061 0.067 Uiso 1 1 calc R . .
H14E H 0.3252 -0.1822 -0.0933 0.067 Uiso 1 1 calc R . .
H14F H 0.2527 -0.1821 -0.0780 0.067 Uiso 1 1 calc R . .
N12B N 0.2136(4) 0.0439(4) 0.0355(4) 0.0267(17) Uani 1 1 d . . .
C15B C 0.1950(5) 0.1224(5) 0.0561(6) 0.030(2) Uani 1 1 d . . .
H15B H 0.1921 0.1164 0.1083 0.036 Uiso 1 1 calc R . .
C16B C 0.2534(5) 0.1840(5) 0.0662(5) 0.032(2) Uani 1 1 d . . .
H16D H 0.3000 0.1622 0.0988 0.048 Uiso 1 1 calc R . .
H16E H 0.2439 0.2312 0.0911 0.048 Uiso 1 1 calc R . .
H16F H 0.2534 0.1980 0.0152 0.048 Uiso 1 1 calc R . .
C17B C 0.1213(5) 0.1516(6) 0.0008(6) 0.044(3) Uani 1 1 d . . .
H17D H 0.1235 0.1665 -0.0491 0.066 Uiso 1 1 calc R . .
H17E H 0.1074 0.1975 0.0238 0.066 Uiso 1 1 calc R . .
H17F H 0.0861 0.1095 -0.0075 0.066 Uiso 1 1 calc R . .
C20B C 0.2528(5) -0.1345(6) 0.1892(6) 0.032(2) Uani 1 1 d . . .
C21B C 0.1973(5) -0.0757(6) 0.1677(6) 0.031(2) Uani 1 1 d . . .
C22B C 0.1543(5) -0.0893(5) 0.0877(6) 0.029(2) Uani 1 1 d . . .
C23B C 0.1814(5) -0.1546(6) 0.0613(6) 0.036(2) Uani 1 1 d . . .
C24B C 0.2415(5) -0.1842(6) 0.1227(6) 0.038(3) Uani 1 1 d . . .
C25B C 0.3048(6) -0.1506(7) 0.2711(6) 0.047(3) Uani 1 1 d . . .
H25D H 0.3303 -0.1019 0.2938 0.071 Uiso 1 1 calc R . .
H25E H 0.3393 -0.1907 0.2700 0.071 Uiso 1 1 calc R . .
H25F H 0.2788 -0.1696 0.3025 0.071 Uiso 1 1 calc R . .
C26B C 0.1832(5) -0.0174(7) 0.2225(6) 0.042(3) Uani 1 1 d . . .
H26D H 0.1457 0.0196 0.1923 0.063 Uiso 1 1 calc R . .
H26E H 0.2270 0.0119 0.2515 0.063 Uiso 1 1 calc R . .
H26F H 0.1677 -0.0461 0.2590 0.063 Uiso 1 1 calc R . .
C27B C 0.0861(5) -0.0472(6) 0.0395(6) 0.042(3) Uani 1 1 d . . .
H27D H 0.0868 -0.0342 -0.0115 0.063 Uiso 1 1 calc R . .
H27E H 0.0821 0.0014 0.0660 0.063 Uiso 1 1 calc R . .
H27F H 0.0452 -0.0814 0.0328 0.063 Uiso 1 1 calc R . .
C28B C 0.1461(6) -0.1883(8) -0.0202(7) 0.064(4) Uani 1 1 d . . .
H28D H 0.0975 -0.2053 -0.0288 0.096 Uiso 1 1 calc R . .
H28E H 0.1738 -0.2335 -0.0260 0.096 Uiso 1 1 calc R . .
H28F H 0.1444 -0.1478 -0.0584 0.096 Uiso 1 1 calc R . .
C29B C 0.2828(6) -0.2576(6) 0.1244(8) 0.056(3) Uani 1 1 d . . .
H29D H 0.2673 -0.2795 0.0718 0.084 Uiso 1 1 calc R . .
H29E H 0.2744 -0.2962 0.1590 0.084 Uiso 1 1 calc R . .
H29F H 0.3339 -0.2451 0.1434 0.084 Uiso 1 1 calc R . .
W1C W 0.00734(2) 0.50981(3) 0.13257(2) 0.03362(11) Uani 1 1 d . A .
N1C N 0.0030(5) 0.5019(5) 0.0387(5) 0.046(2) Uani 1 1 d U . .
C10C C 0.1422(5) 0.5256(6) 0.1955(6) 0.036(2) Uani 1 1 d . A .
C11C C 0.2178(6) 0.5316(7) 0.2013(6) 0.047(3) Uani 1 1 d . . .
H11G H 0.2184 0.5354 0.1490 0.071 Uiso 1 1 calc R . .
H11H H 0.2444 0.4846 0.2273 0.071 Uiso 1 1 calc R . .
H11I H 0.2402 0.5786 0.2313 0.071 Uiso 1 1 calc RD . .
N11C N 0.1096(4) 0.4584(5) 0.1982(5) 0.036(2) Uani 1 1 d . . .
C12C C 0.1426(6) 0.3807(7) 0.1959(7) 0.048(3) Uani 1 1 d . . .
H12C H 0.1941 0.3825 0.2314 0.058 Uiso 1 1 calc R . .
C13C C 0.1377(8) 0.3623(8) 0.1141(7) 0.073(4) Uani 1 1 d . . .
H13G H 0.0879 0.3662 0.0778 0.110 Uiso 1 1 calc R . .
H13H H 0.1553 0.3088 0.1127 0.110 Uiso 1 1 calc R . .
H13I H 0.1668 0.4001 0.0993 0.110 Uiso 1 1 calc R . .
C14C C 0.1063(7) 0.3158(6) 0.2228(8) 0.060(3) Uani 1 1 d . . .
H14G H 0.1108 0.3265 0.2762 0.089 Uiso 1 1 calc R . .
H14H H 0.1288 0.2652 0.2210 0.089 Uiso 1 1 calc R . .
H14I H 0.0556 0.3138 0.1886 0.089 Uiso 1 1 calc R . .
N12C N 0.0968(4) 0.5853(5) 0.1821(5) 0.039(2) Uani 1 1 d . . .
C15C C 0.1164(6) 0.6655(7) 0.1659(7) 0.051(3) Uani 0.72(2) 1 d PD A 1
H15C H 0.1477 0.6612 0.1357 0.061 Uiso 0.72(2) 1 calc PR A 1
C16C C 0.0500(9) 0.7140(12) 0.1189(14) 0.071(7) Uani 0.72(2) 1 d PD A 1
H16G H 0.0215 0.6852 0.0715 0.106 Uiso 0.72(2) 1 calc PR A 1
H16H H 0.0647 0.7648 0.1049 0.106 Uiso 0.72(2) 1 calc PR A 1
H16I H 0.0213 0.7229 0.1503 0.106 Uiso 0.72(2) 1 calc PR A 1
C17C C 0.1581(10) 0.7068(11) 0.2437(9) 0.060(5) Uani 0.72(2) 1 d PD A 1
H17G H 0.1310 0.7033 0.2774 0.089 Uiso 0.72(2) 1 calc PR A 1
H17H H 0.1652 0.7624 0.2341 0.089 Uiso 0.72(2) 1 calc PR A 1
H17I H 0.2046 0.6812 0.2692 0.089 Uiso 0.72(2) 1 calc PR A 1
C15D C 0.1164(6) 0.6655(7) 0.1659(7) 0.051(3) Uani 0.28(2) 1 d PD A 2
H15D H 0.1666 0.6649 0.1685 0.061 Uiso 0.28(2) 1 calc PRD A 2
C16D C 0.066(2) 0.694(3) 0.0846(16) 0.071(7) Uani 0.28(2) 1 d PD A 2
H16J H 0.0779 0.6661 0.0448 0.106 Uiso 0.28(2) 1 calc PR A 2
H16K H 0.0720 0.7506 0.0801 0.106 Uiso 0.28(2) 1 calc PR A 2
H16L H 0.0166 0.6824 0.0773 0.106 Uiso 0.28(2) 1 calc PR A 2
C17D C 0.111(3) 0.725(2) 0.226(2) 0.060(5) Uani 0.28(2) 1 d PD A 2
H17J H 0.0606 0.7325 0.2179 0.089 Uiso 0.28(2) 1 calc PR A 2
H17K H 0.1318 0.7752 0.2204 0.089 Uiso 0.28(2) 1 calc PR A 2
H17L H 0.1368 0.7041 0.2788 0.089 Uiso 0.28(2) 1 calc PR A 2
C20C C -0.1053(5) 0.4969(6) 0.1114(6) 0.041(3) Uani 1 1 d . . .
C21C C -0.0689(5) 0.4375(6) 0.1674(6) 0.040(3) Uani 1 1 d . A .
C22C C -0.0307(5) 0.4789(7) 0.2389(6) 0.041(3) Uani 1 1 d . . .
C23C C -0.0413(5) 0.5595(6) 0.2252(6) 0.038(2) Uani 1 1 d . A .
C24C C -0.0868(5) 0.5733(6) 0.1469(6) 0.036(2) Uani 1 1 d . A .
C25C C -0.1617(6) 0.4793(8) 0.0326(7) 0.064(4) Uani 1 1 d . A .
H25G H -0.1406 0.4487 0.0021 0.096 Uiso 1 1 calc R . .
H25H H -0.1809 0.5289 0.0057 0.096 Uiso 1 1 calc R . .
H25I H -0.2003 0.4489 0.0387 0.096 Uiso 1 1 calc R . .
C26C C -0.0871(7) 0.3504(7) 0.1605(9) 0.074(4) Uani 1 1 d . . .
H26G H -0.1364 0.3433 0.1563 0.111 Uiso 1 1 calc R A .
H26H H -0.0546 0.3227 0.2067 0.111 Uiso 1 1 calc R . .
H26I H -0.0819 0.3289 0.1140 0.111 Uiso 1 1 calc R . .
C27C C 0.0147(7) 0.4411(8) 0.3145(6) 0.059(3) Uani 1 1 d . A .
H27G H 0.0611 0.4675 0.3358 0.089 Uiso 1 1 calc R . .
H27H H 0.0215 0.3853 0.3058 0.089 Uiso 1 1 calc R . .
H27I H -0.0091 0.4458 0.3514 0.089 Uiso 1 1 calc R . .
C28C C -0.0095(6) 0.6227(7) 0.2854(7) 0.057(3) Uani 1 1 d . . .
H28G H -0.0414 0.6330 0.3128 0.085 Uiso 1 1 calc R A .
H28H H -0.0033 0.6710 0.2599 0.085 Uiso 1 1 calc R . .
H28I H 0.0371 0.6051 0.3228 0.085 Uiso 1 1 calc R . .
C29C C -0.1246(6) 0.6502(7) 0.1146(7) 0.056(3) Uani 1 1 d . . .
H29G H -0.1669 0.6552 0.1276 0.084 Uiso 1 1 calc R A .
H29H H -0.1392 0.6508 0.0579 0.084 Uiso 1 1 calc R . .
H29I H -0.0922 0.6944 0.1373 0.084 Uiso 1 1 calc R . .

loop_
_atom_site_aniso_label
_atom_site_aniso_U_11
_atom_site_aniso_U_22
_atom_site_aniso_U_33
_atom_site_aniso_U_23
_atom_site_aniso_U_13
_atom_site_aniso_U_12
W1A 0.02225(19) 0.02372(19) 0.01583(17) -0.00111(15) 0.00635(14) -0.00044(16)
Cl1A 0.0266(12) 0.0366(14) 0.0276(12) -0.0016(10) 0.0093(10) 0.0049(10)
N1A 0.023(4) 0.031(4) 0.017(4) 0.003(3) 0.007(3) 0.006(3)
C10A 0.021(5) 0.029(5) 0.014(4) -0.003(4) 0.002(4) 0.000(4)
C11A 0.031(5) 0.027(5) 0.031(5) -0.002(4) 0.015(4) -0.010(4)
N11A 0.030(4) 0.019(4) 0.024(4) 0.000(3) 0.008(3) 0.002(3)
C12A 0.032(5) 0.026(5) 0.027(5) -0.002(4) 0.011(4) -0.003(4)
C13A 0.043(6) 0.030(6) 0.031(5) 0.003(4) 0.007(5) 0.008(5)
C14A 0.049(7) 0.032(6) 0.039(6) -0.009(5) 0.014(5) 0.006(5)
N12A 0.027(4) 0.019(4) 0.014(3) -0.004(3) 0.006(3) -0.004(3)
C15A 0.029(5) 0.023(5) 0.025(5) 0.000(4) 0.012(4) 0.002(4)
C16A 0.034(6) 0.040(6) 0.023(5) -0.013(4) 0.014(4) -0.008(5)
C17A 0.028(6) 0.059(7) 0.030(5) -0.007(5) 0.006(5) 0.010(5)
C20A 0.025(5) 0.041(6) 0.019(5) 0.002(4) 0.010(4) 0.000(4)
C21A 0.034(6) 0.030(5) 0.022(5) 0.004(4) 0.007(4) 0.009(5)
C22A 0.033(6) 0.044(6) 0.010(4) 0.001(4) -0.001(4) 0.002(5)
C23A 0.030(5) 0.044(6) 0.007(4) 0.003(4) 0.001(4) -0.004(5)
C24A 0.029(5) 0.033(6) 0.012(4) -0.001(4) 0.005(4) -0.001(4)
C25A 0.041(6) 0.048(7) 0.024(5) 0.001(5) 0.012(5) -0.008(5)
C26A 0.053(7) 0.029(6) 0.026(5) 0.003(4) 0.013(5) 0.008(5)
C27A 0.023(6) 0.076(8) 0.021(5) 0.003(5) -0.005(4) -0.003(5)
C28A 0.045(7) 0.043(6) 0.031(6) -0.010(5) 0.012(5) -0.014(5)
C29A 0.041(6) 0.058(7) 0.022(5) -0.004(5) 0.016(5) -0.003(5)
W1B 0.01915(19) 0.02014(19) 0.02092(18) -0.00021(15) 0.00479(15) -0.00077(16)
Cl1B 0.0224(12) 0.0301(12) 0.0272(12) 0.0027(10) 0.0073(10) 0.0040(10)
N1B 0.019(4) 0.021(4) 0.027(4) 0.005(3) 0.015(3) 0.003(3)
C10B 0.027(5) 0.032(6) 0.019(5) -0.001(4) 0.000(4) -0.002(4)
C11B 0.055(7) 0.047(7) 0.023(5) 0.008(5) 0.006(5) 0.007(6)
N11B 0.031(5) 0.026(4) 0.028(4) -0.001(3) 0.008(4) 0.001(4)
C12B 0.043(6) 0.054(7) 0.018(5) -0.001(5) 0.009(5) 0.003(5)
C13B 0.046(7) 0.047(7) 0.034(6) -0.004(5) 0.022(5) -0.003(5)
C14B 0.035(6) 0.043(7) 0.051(7) -0.013(5) 0.010(5) 0.012(5)
N12B 0.021(4) 0.025(4) 0.033(4) -0.003(3) 0.009(3) -0.002(3)
C15B 0.028(5) 0.023(5) 0.037(6) 0.001(4) 0.011(4) 0.003(4)
C16B 0.035(6) 0.025(5) 0.029(5) 0.005(4) 0.004(4) 0.005(4)
C17B 0.034(6) 0.025(6) 0.067(8) -0.001(5) 0.011(5) 0.010(5)
C20B 0.022(5) 0.033(6) 0.040(6) 0.011(5) 0.010(4) 0.000(4)
C21B 0.020(5) 0.036(6) 0.036(6) 0.004(4) 0.008(4) -0.001(4)
C22B 0.017(5) 0.024(5) 0.044(6) 0.002(4) 0.011(4) -0.002(4)
C23B 0.027(5) 0.037(6) 0.045(6) -0.011(5) 0.013(5) -0.020(5)
C24B 0.036(6) 0.022(5) 0.057(7) -0.001(5) 0.018(5) -0.012(5)
C25B 0.045(7) 0.059(8) 0.041(6) 0.027(6) 0.020(5) 0.003(6)
C26B 0.033(6) 0.054(7) 0.044(6) -0.002(5) 0.021(5) -0.004(5)
C27B 0.018(5) 0.052(7) 0.055(7) 0.016(6) 0.013(5) -0.001(5)
C28B 0.042(7) 0.078(9) 0.067(8) -0.038(7) 0.015(6) -0.026(7)
C29B 0.042(7) 0.033(6) 0.089(10) 0.016(6) 0.020(7) 0.004(5)
W1C 0.0326(2) 0.0375(2) 0.0316(2) -0.00218(19) 0.01333(18) 0.00081(19)
N1C 0.047(4) 0.040(4) 0.056(4) -0.004(3) 0.025(3) -0.003(3)
C10C 0.037(6) 0.036(6) 0.033(6) -0.001(5) 0.010(5) 0.000(5)
C11C 0.041(7) 0.051(7) 0.046(7) 0.009(5) 0.011(5) -0.002(5)
N11C 0.033(5) 0.044(5) 0.034(5) 0.005(4) 0.015(4) 0.012(4)
C12C 0.046(7) 0.047(7) 0.052(7) -0.004(6) 0.018(6) 0.009(6)
C13C 0.085(10) 0.064(9) 0.072(9) -0.007(7) 0.032(8) 0.022(8)
C14C 0.062(8) 0.031(6) 0.084(9) -0.010(6) 0.026(7) 0.001(6)
N12C 0.036(5) 0.029(5) 0.051(5) 0.001(4) 0.017(4) -0.004(4)
C15C 0.046(7) 0.045(7) 0.060(8) 0.014(6) 0.018(6) -0.005(6)
C16C 0.049(11) 0.062(13) 0.112(18) 0.036(13) 0.042(10) 0.009(9)
C17C 0.050(12) 0.067(12) 0.077(12) -0.005(9) 0.041(11) -0.015(10)
C15D 0.046(7) 0.045(7) 0.060(8) 0.014(6) 0.018(6) -0.005(6)
C16D 0.049(11) 0.062(13) 0.112(18) 0.036(13) 0.042(10) 0.009(9)
C17D 0.050(12) 0.067(12) 0.077(12) -0.005(9) 0.041(11) -0.015(10)
C20C 0.033(6) 0.043(7) 0.035(6) -0.008(5) -0.001(5) -0.001(5)
C21C 0.035(6) 0.041(7) 0.046(6) -0.004(5) 0.016(5) -0.001(5)
C22C 0.035(6) 0.047(7) 0.046(6) 0.005(5) 0.022(5) 0.001(5)
C23C 0.039(6) 0.043(7) 0.038(6) -0.004(5) 0.022(5) 0.003(5)
C24C 0.037(6) 0.040(6) 0.035(6) -0.001(5) 0.019(5) -0.002(5)
C25C 0.050(8) 0.084(10) 0.050(7) -0.013(7) 0.009(6) 0.000(7)
C26C 0.061(9) 0.050(8) 0.114(12) -0.008(8) 0.037(9) -0.015(7)
C27C 0.068(9) 0.071(9) 0.049(7) 0.016(7) 0.033(7) 0.024(7)
C28C 0.056(8) 0.072(9) 0.048(7) -0.021(6) 0.026(6) -0.014(7)
C29C 0.044(7) 0.053(8) 0.076(9) 0.013(7) 0.027(6) 0.013(6)

loop_
_atom_type_symbol
_atom_type_description
_atom_type_scat_dispersion_real
_atom_type_scat_dispersion_imag
_atom_type_scat_source
C C 0.0033 0.0016 'International Tables Vol C Tables 4.2.6.8 and 6.1.1.4'
H H 0.0000 0.0000 'International Tables Vol C Tables 4.2.6.8 and 6.1.1.4'
N N 0.0061 0.0033 'International Tables Vol C Tables 4.2.6.8 and 6.1.1.4'
Cl Cl 0.1484 0.1585 'International Tables Vol C Tables 4.2.6.8 and 6.1.1.4'
W W -0.8490 6.8722 'International Tables Vol C Tables 4.2.6.8 and 6.1.1.4'

loop_
_geom_angle_atom_site_label_1
_geom_angle_atom_site_label_2
_geom_angle_atom_site_label_3
_geom_angle
_geom_angle_site_symmetry_1
N1A W1A N11A 118.1(3) .
N1A W1A N12A 85.8(3) .
N11A W1A N12A 61.3(3) .
N1A W1A C20A 98.6(3) .
N11A W1A C20A 142.6(3) .
N12A W1A C20A 133.2(3) .
N1A W1A C21A 94.8(3) .
N11A W1A C21A 135.8(3) .
N12A W1A C21A 95.7(3) .
C20A W1A C21A 37.6(3) .
N1A W1A C22A 124.4(3) .
N11A W1A C22A 100.4(3) .
N12A W1A C22A 79.1(3) .
C20A W1A C22A 60.0(3) .
C21A W1A C22A 35.7(3) .
N1A W1A C24A 132.1(3) .
N11A W1A C24A 106.6(3) .
N12A W1A C24A 133.1(3) .
C20A W1A C24A 36.4(3) .
C21A W1A C24A 60.3(3) .
C22A W1A C24A 57.7(3) .
N1A W1A Cl1A 81.9(2) .
N11A W1A Cl1A 89.5(2) .
N12A W1A Cl1A 137.50(19) .
C20A W1A Cl1A 89.0(2) .
C21A W1A Cl1A 125.7(3) .
C22A W1A Cl1A 140.0(2) .
C24A W1A Cl1A 82.3(2) .
N1A W1A C23A 152.9(3) .
N11A W1A C23A 87.3(3) .
N12A W1A C23A 99.9(3) .
C20A W1A C23A 58.3(3) .
C21A W1A C23A 58.4(3) .
C22A W1A C23A 34.0(3) .
C24A W1A C23A 33.4(3) .
Cl1A W1A C23A 109.3(2) .
N1B N1A W1A 177.7(6) .
N12A C10A N11A 108.6(8) .
N12A C10A C11A 126.4(8) .
N11A C10A C11A 124.9(8) .
C10A C11A H11A 109.5 .
C10A C11A H11B 109.5 .
H11A C11A H11B 109.5 .
C10A C11A H11C 109.5 .
H11A C11A H11C 109.5 .
H11B C11A H11C 109.5 .
C10A N11A C12A 121.3(8) .
C10A N11A W1A 94.7(5) .
C12A N11A W1A 142.5(6) .
N11A C12A C14A 110.1(8) .
N11A C12A C13A 112.0(7) .
C14A C12A C13A 110.2(8) .
N11A C12A H12A 108.2 .
C14A C12A H12A 108.2 .
C13A C12A H12A 108.2 .
C12A C13A H13A 109.5 .
C12A C13A H13B 109.5 .
H13A C13A H13B 109.5 .
C12A C13A H13C 109.5 .
H13A C13A H13C 109.5 .
H13B C13A H13C 109.5 .
C12A C14A H14A 109.5 .
C12A C14A H14B 109.5 .
H14A C14A H14B 109.5 .
C12A C14A H14C 109.5 .
H14A C14A H14C 109.5 .
H14B C14A H14C 109.5 .
C10A N12A C15A 125.4(7) .
C10A N12A W1A 93.9(5) .
C15A N12A W1A 132.3(5) .
N12A C15A C17A 114.1(7) .
N12A C15A C16A 114.5(7) .
C17A C15A C16A 110.3(7) .
N12A C15A H15A 105.7 .
C17A C15A H15A 105.7 .
C16A C15A H15A 105.7 .
C15A C16A H16A 109.5 .
C15A C16A H16B 109.5 .
H16A C16A H16B 109.5 .
C15A C16A H16C 109.5 .
H16A C16A H16C 109.5 .
H16B C16A H16C 109.5 .
C15A C17A H17A 109.5 .
C15A C17A H17B 109.5 .
H17A C17A H17B 109.5 .
C15A C17A H17C 109.5 .
H17A C17A H17C 109.5 .
H17B C17A H17C 109.5 .
C21A C20A C24A 107.9(8) .
C21A C20A C25A 127.5(9) .
C24A C20A C25A 123.0(8) .
C21A C20A W1A 72.3(5) .
C24A C20A W1A 78.4(5) .
C25A C20A W1A 126.6(6) .
C22A C21A C20A 106.9(8) .
C22A C21A C26A 126.3(9) .
C20A C21A C26A 126.2(9) .
C22A C21A W1A 76.8(5) .
C20A C21A W1A 70.1(5) .
C26A C21A W1A 125.1(6) .
C23A C22A C21A 108.6(9) .
C23A C22A C27A 124.7(9) .
C21A C22A C27A 126.3(9) .
C23A C22A W1A 76.6(5) .
C21A C22A W1A 67.4(5) .
C27A C22A W1A 127.7(6) .
C24A C23A C22A 109.4(8) .
C24A C23A C28A 128.1(9) .
C22A C23A C28A 122.3(9) .
C24A C23A W1A 70.5(5) .
C22A C23A W1A 69.3(5) .
C28A C23A W1A 130.7(6) .
C23A C24A C20A 107.2(8) .
C23A C24A C29A 127.3(9) .
C20A C24A C29A 125.2(8) .
C23A C24A W1A 76.1(5) .
C20A C24A W1A 65.2(5) .
C29A C24A W1A 128.2(6) .
C20A C25A H25A 109.5 .
C20A C25A H25B 109.5 .
H25A C25A H25B 109.5 .
C20A C25A H25C 109.5 .
H25A C25A H25C 109.5 .
H25B C25A H25C 109.5 .
C21A C26A H26A 109.5 .
C21A C26A H26B 109.5 .
H26A C26A H26B 109.5 .
C21A C26A H26C 109.5 .
H26A C26A H26C 109.5 .
H26B C26A H26C 109.5 .
C22A C27A H27A 109.5 .
C22A C27A H27B 109.5 .
H27A C27A H27B 109.5 .
C22A C27A H27C 109.5 .
H27A C27A H27C 109.5 .
H27B C27A H27C 109.5 .
C23A C28A H28A 109.5 .
C23A C28A H28B 109.5 .
H28A C28A H28B 109.5 .
C23A C28A H28C 109.5 .
H28A C28A H28C 109.5 .
H28B C28A H28C 109.5 .
C24A C29A H29A 109.5 .
C24A C29A H29B 109.5 .
H29A C29A H29B 109.5 .
C24A C29A H29C 109.5 .
H29A C29A H29C 109.5 .
H29B C29A H29C 109.5 .
N1B W1B N11B 118.6(3) .
N1B W1B N12B 86.6(3) .
N11B W1B N12B 61.0(3) .
N1B W1B C20B 97.4(3) .
N11B W1B C20B 143.1(3) .
N12B W1B C20B 134.0(3) .
N1B W1B C21B 92.3(3) .
N11B W1B C21B 138.3(3) .
N12B W1B C21B 96.8(3) .
C20B W1B C21B 37.5(3) .
N1B W1B C22B 121.7(3) .
N11B W1B C22B 102.8(3) .
N12B W1B C22B 79.3(3) .
C20B W1B C22B 59.6(3) .
C21B W1B C22B 35.7(3) .
N1B W1B C24B 131.5(3) .
N11B W1B C24B 106.9(3) .
N12B W1B C24B 132.3(3) .
C20B W1B C24B 36.3(4) .
C21B W1B C24B 60.4(4) .
C22B W1B C24B 57.6(3) .
N1B W1B C23B 150.7(3) .
N11B W1B C23B 88.6(3) .
N12B W1B C23B 98.7(3) .
C20B W1B C23B 58.4(3) .
C21B W1B C23B 58.5(3) .
C22B W1B C23B 33.8(3) .
C24B W1B C23B 33.8(3) .
N1B W1B Cl1B 82.3(2) .
N11B W1B Cl1B 89.2(2) .
N12B W1B Cl1B 137.6(2) .
C20B W1B Cl1B 88.1(2) .
C21B W1B Cl1B 124.3(2) .
C22B W1B Cl1B 140.2(2) .
C24B W1B Cl1B 82.6(3) .
C23B W1B Cl1B 110.8(3) .
N1A N1B W1B 176.6(6) .
N12B C10B N11B 109.2(8) .
N12B C10B C11B 127.1(9) .
N11B C10B C11B 123.7(9) .
C10B C11B H11D 109.5 .
C10B C11B H11E 109.5 .
H11D C11B H11E 109.5 .
C10B C11B H11F 109.5 .
H11D C11B H11F 109.5 .
H11E C11B H11F 109.5 .
C10B N11B C12B 122.0(8) .
C10B N11B W1B 94.5(6) .
C12B N11B W1B 141.7(6) .
N11B C12B C14B 111.2(9) .
N11B C12B C13B 110.6(8) .
C14B C12B C13B 110.5(9) .
N11B C12B H12B 108.2 .
C14B C12B H12B 108.2 .
C13B C12B H12B 108.2 .
C12B C13B H13D 109.5 .
C12B C13B H13E 109.5 .
H13D C13B H13E 109.5 .
C12B C13B H13F 109.5 .
H13D C13B H13F 109.5 .
H13E C13B H13F 109.5 .
C12B C14B H14D 109.5 .
C12B C14B H14E 109.5 .
H14D C14B H14E 109.5 .
C12B C14B H14F 109.5 .
H14D C14B H14F 109.5 .
H14E C14B H14F 109.5 .
C10B N12B C15B 125.8(8) .
C10B N12B W1B 94.0(5) .
C15B N12B W1B 131.1(6) .
N12B C15B C16B 112.7(8) .
N12B C15B C17B 113.4(8) .
C16B C15B C17B 111.6(8) .
N12B C15B H15B 106.2 .
C16B C15B H15B 106.2 .
C17B C15B H15B 106.2 .
C15B C16B H16D 109.5 .
C15B C16B H16E 109.5 .
H16D C16B H16E 109.5 .
C15B C16B H16F 109.5 .
H16D C16B H16F 109.5 .
H16E C16B H16F 109.5 .
C15B C17B H17D 109.5 .
C15B C17B H17E 109.5 .
H17D C17B H17E 109.5 .
C15B C17B H17F 109.5 .
H17D C17B H17F 109.5 .
H17E C17B H17F 109.5 .
C21B C20B C24B 108.4(8) .
C21B C20B C25B 125.1(9) .
C24B C20B C25B 125.6(9) .
C21B C20B W1B 72.6(5) .
C24B C20B W1B 77.8(6) .
C25B C20B W1B 124.4(7) .
C22B C21B C20B 106.2(9) .
C22B C21B C26B 127.4(9) .
C20B C21B C26B 126.1(9) .
C22B C21B W1B 76.6(6) .
C20B C21B W1B 69.9(5) .
C26B C21B W1B 123.7(7) .
C23B C22B C21B 109.1(8) .
C23B C22B C27B 123.8(9) .
C21B C22B C27B 126.7(9) .
C23B C22B W1B 76.0(5) .
C21B C22B W1B 67.6(5) .
C27B C22B W1B 127.4(6) .
C22B C23B C24B 109.3(9) .
C22B C23B C28B 123.2(10) .
C24B C23B C28B 127.4(10) .
C22B C23B W1B 70.3(5) .
C24B C23B W1B 70.4(5) .
C28B C23B W1B 128.3(7) .
C23B C24B C20B 107.0(9) .
C23B C24B C29B 128.3(10) .
C20B C24B C29B 124.4(10) .
C23B C24B W1B 75.8(6) .
C20B C24B W1B 65.9(5) .
C29B C24B W1B 127.9(7) .
C20B C25B H25D 109.5 .
C20B C25B H25E 109.5 .
H25D C25B H25E 109.5 .
C20B C25B H25F 109.5 .
H25D C25B H25F 109.5 .
H25E C25B H25F 109.5 .
C21B C26B H26D 109.5 .
C21B C26B H26E 109.5 .
H26D C26B H26E 109.5 .
C21B C26B H26F 109.5 .
H26D C26B H26F 109.5 .
H26E C26B H26F 109.5 .
C22B C27B H27D 109.5 .
C22B C27B H27E 109.5 .
H27D C27B H27E 109.5 .
C22B C27B H27F 109.5 .
H27D C27B H27F 109.5 .
H27E C27B H27F 109.5 .
C23B C28B H28D 109.5 .
C23B C28B H28E 109.5 .
H28D C28B H28E 109.5 .
C23B C28B H28F 109.5 .
H28D C28B H28F 109.5 .
H28E C28B H28F 109.5 .
C24B C29B H29D 109.5 .
C24B C29B H29E 109.5 .
H29D C29B H29E 109.5 .
C24B C29B H29F 109.5 .
H29D C29B H29F 109.5 .
H29E C29B H29F 109.5 .
N1C W1C N12C 101.0(4) .
N1C W1C N11C 102.1(4) .
N12C W1C N11C 61.3(3) .
N1C W1C C20C 99.6(4) .
N12C W1C C20C 143.5(4) .
N11C W1C C20C 141.3(4) .
N1C W1C C21C 118.4(4) .
N12C W1C C21C 140.3(4) .
N11C W1C C21C 103.6(4) .
C20C W1C C21C 37.7(4) .
N1C W1C C24C 115.7(4) .
N12C W1C C24C 106.1(3) .
N11C W1C C24C 142.1(3) .
C20C W1C C24C 37.4(4) .
C21C W1C C24C 61.9(4) .
N1C W1C C22C 153.9(4) .
N12C W1C C22C 105.1(3) .
N11C W1C C22C 89.3(3) .
C20C W1C C22C 59.3(4) .
C21C W1C C22C 35.5(4) .
C24C W1C C22C 58.1(3) .
N1C W1C C23C 150.1(4) .
N12C W1C C23C 89.7(3) .
N11C W1C C23C 107.5(3) .
C20C W1C C23C 58.8(4) .
C21C W1C C23C 58.5(4) .
C24C W1C C23C 34.6(3) .
C22C W1C C23C 33.1(3) .
N1C N1C W1C 177.4(11) 3_565
N12C C10C N11C 110.1(9) .
N12C C10C C11C 125.3(10) .
N11C C10C C11C 124.4(9) .
C10C C11C H11G 109.5 .
C10C C11C H11H 109.5 .
H11G C11C H11H 109.5 .
C10C C11C H11I 109.5 .
H11G C11C H11I 109.5 .
H11H C11C H11I 109.5 .
C10C N11C C12C 121.6(9) .
C10C N11C W1C 90.9(6) .
C12C N11C W1C 133.7(7) .
N11C C12C C14C 110.8(9) .
N11C C12C C13C 110.7(9) .
C14C C12C C13C 109.2(10) .
N11C C12C H12C 108.7 .
C14C C12C H12C 108.7 .
C13C C12C H12C 108.7 .
C12C C13C H13G 109.5 .
C12C C13C H13H 109.5 .
H13G C13C H13H 109.5 .
C12C C13C H13I 109.5 .
H13G C13C H13I 109.5 .
H13H C13C H13I 109.5 .
C12C C14C H14G 109.5 .
C12C C14C H14H 109.5 .
H14G C14C H14H 109.5 .
C12C C14C H14I 109.5 .
H14G C14C H14I 109.5 .
H14H C14C H14I 109.5 .
C10C N12C C15C 121.4(9) .
C10C N12C W1C 92.1(6) .
C15C N12C W1C 135.9(7) .
N12C C15C C16C 111.3(11) .
N12C C15C C17C 108.8(10) .
C16C C15C C17C 109.8(13) .
N12C C15C H15C 109.0 .
C16C C15C H15C 109.0 .
C17C C15C H15C 109.0 .
H16J C16D H16K 109.5 .
H16J C16D H16L 109.5 .
H16K C16D H16L 109.5 .
H17J C17D H17K 109.5 .
H17J C17D H17L 109.5 .
H17K C17D H17L 109.5 .
C21C C20C C24C 109.1(8) .
C21C C20C C25C 123.8(10) .
C24C C20C C25C 126.5(10) .
C21C C20C W1C 74.1(6) .
C24C C20C W1C 75.8(6) .
C25C C20C W1C 123.4(8) .
C20C C21C C22C 105.9(9) .
C20C C21C C26C 125.6(10) .
C22C C21C C26C 125.5(11) .
C20C C21C W1C 68.1(6) .
C22C C21C W1C 79.3(6) .
C26C C21C W1C 132.5(8) .
C23C C22C C21C 108.6(9) .
C23C C22C C27C 126.1(10) .
C21C C22C C27C 125.3(10) .
C23C C22C W1C 73.5(6) .
C21C C22C W1C 65.2(6) .
C27C C22C W1C 125.7(7) .
C22C C23C C24C 110.2(9) .
C22C C23C C28C 124.8(10) .
C24C C23C C28C 125.0(10) .
C22C C23C W1C 73.4(6) .
C24C C23C W1C 67.0(5) .
C28C C23C W1C 126.6(7) .
C23C C24C C20C 106.1(9) .
C23C C24C C29C 125.7(10) .
C20C C24C C29C 126.1(9) .
C23C C24C W1C 78.4(6) .
C20C C24C W1C 66.8(6) .
C29C C24C W1C 132.4(7) .
C20C C25C H25G 109.5 .
C20C C25C H25H 109.5 .
H25G C25C H25H 109.5 .
C20C C25C H25I 109.5 .
H25G C25C H25I 109.5 .
H25H C25C H25I 109.5 .
C21C C26C H26G 109.5 .
C21C C26C H26H 109.5 .
H26G C26C H26H 109.5 .
C21C C26C H26I 109.5 .
H26G C26C H26I 109.5 .
H26H C26C H26I 109.5 .
C22C C27C H27G 109.5 .
C22C C27C H27H 109.5 .
H27G C27C H27H 109.5 .
C22C C27C H27I 109.5 .
H27G C27C H27I 109.5 .
H27H C27C H27I 109.5 .
C23C C28C H28G 109.5 .
C23C C28C H28H 109.5 .
H28G C28C H28H 109.5 .
C23C C28C H28I 109.5 .
H28G C28C H28I 109.5 .
H28H C28C H28I 109.5 .
C24C C29C H29G 109.5 .
C24C C29C H29H 109.5 .
H29G C29C H29H 109.5 .
C24C C29C H29I 109.5 .
H29G C29C H29I 109.5 .
H29H C29C H29I 109.5 .

loop_
_geom_bond_atom_site_label_1
_geom_bond_atom_site_label_2
_geom_bond_distance
_geom_bond_site_symmetry_2
W1A N1A 1.885(7) .
W1A N11A 2.121(7) .
W1A N12A 2.142(7) .
W1A C20A 2.227(9) .
W1A C21A 2.257(9) .
W1A C22A 2.380(9) .
W1A C24A 2.404(8) .
W1A Cl1A 2.458(2) .
W1A C23A 2.475(8) .
N1A N1B 1.206(9) .
C10A N12A 1.336(11) .
C10A N11A 1.340(11) .
C10A C11A 1.502(12) .
C11A H11A 0.9800 .
C11A H11B 0.9800 .
C11A H11C 0.9800 .
N11A C12A 1.475(11) .
C12A C14A 1.512(13) .
C12A C13A 1.531(12) .
C12A H12A 1.0000 .
C13A H13A 0.9800 .
C13A H13B 0.9800 .
C13A H13C 0.9800 .
C14A H14A 0.9800 .
C14A H14B 0.9800 .
C14A H14C 0.9800 .
N12A C15A 1.484(11) .
C15A C17A 1.525(12) .
C15A C16A 1.529(12) .
C15A H15A 1.0000 .
C16A H16A 0.9800 .
C16A H16B 0.9800 .
C16A H16C 0.9800 .
C17A H17A 0.9800 .
C17A H17B 0.9800 .
C17A H17C 0.9800 .
C20A C21A 1.447(13) .
C20A C24A 1.455(13) .
C20A C25A 1.493(13) .
C21A C22A 1.427(13) .
C21A C26A 1.516(13) .
C22A C23A 1.424(13) .
C22A C27A 1.472(13) .
C23A C24A 1.404(13) .
C23A C28A 1.505(13) .
C24A C29A 1.494(13) .
C25A H25A 0.9800 .
C25A H25B 0.9800 .
C25A H25C 0.9800 .
C26A H26A 0.9800 .
C26A H26B 0.9800 .
C26A H26C 0.9800 .
C27A H27A 0.9800 .
C27A H27B 0.9800 .
C27A H27C 0.9800 .
C28A H28A 0.9800 .
C28A H28B 0.9800 .
C28A H28C 0.9800 .
C29A H29A 0.9800 .
C29A H29B 0.9800 .
C29A H29C 0.9800 .
W1B N1B 1.894(7) .
W1B N11B 2.132(7) .
W1B N12B 2.153(7) .
W1B C20B 2.226(9) .
W1B C21B 2.261(9) .
W1B C22B 2.379(9) .
W1B C24B 2.382(9) .
W1B C23B 2.452(9) .
W1B Cl1B 2.463(2) .
C10B N12B 1.326(12) .
C10B N11B 1.341(11) .
C10B C11B 1.508(13) .
C11B H11D 0.9800 .
C11B H11E 0.9800 .
C11B H11F 0.9800 .
N11B C12B 1.476(12) .
C12B C14B 1.501(14) .
C12B C13B 1.535(14) .
C12B H12B 1.0000 .
C13B H13D 0.9800 .
C13B H13E 0.9800 .
C13B H13F 0.9800 .
C14B H14D 0.9800 .
C14B H14E 0.9800 .
C14B H14F 0.9800 .
N12B C15B 1.474(11) .
C15B C16B 1.536(13) .
C15B C17B 1.537(12) .
C15B H15B 1.0000 .
C16B H16D 0.9800 .
C16B H16E 0.9800 .
C16B H16F 0.9800 .
C17B H17D 0.9800 .
C17B H17E 0.9800 .
C17B H17F 0.9800 .
C20B C21B 1.441(13) .
C20B C24B 1.442(14) .
C20B C25B 1.509(13) .
C21B C22B 1.428(13) .
C21B C26B 1.526(14) .
C22B C23B 1.405(13) .
C22B C27B 1.509(12) .
C23B C24B 1.406(14) .
C23B C28B 1.520(14) .
C24B C29B 1.494(14) .
C25B H25D 0.9800 .
C25B H25E 0.9800 .
C25B H25F 0.9800 .
C26B H26D 0.9800 .
C26B H26E 0.9800 .
C26B H26F 0.9800 .
C27B H27D 0.9800 .
C27B H27E 0.9800 .
C27B H27F 0.9800 .
C28B H28D 0.9800 .
C28B H28E 0.9800 .
C28B H28F 0.9800 .
C29B H29D 0.9800 .
C29B H29E 0.9800 .
C29B H29F 0.9800 .
W1C N1C 1.720(8) .
W1C N12C 2.122(8) .
W1C N11C 2.147(8) .
W1C C20C 2.175(10) .
W1C C21C 2.254(11) .
W1C C24C 2.294(10) .
W1C C22C 2.440(10) .
W1C C23C 2.442(10) .
N1C N1C 1.402(17) 3_565
C10C N12C 1.326(12) .
C10C N11C 1.327(13) .
C10C C11C 1.500(14) .
C11C H11G 0.9800 .
C11C H11H 0.9800 .
C11C H11I 0.9800 .
N11C C12C 1.487(13) .
C12C C14C 1.512(16) .
C12C C13C 1.519(16) .
C12C H12C 1.0000 .
C13C H13G 0.9800 .
C13C H13H 0.9800 .
C13C H13I 0.9800 .
C14C H14G 0.9800 .
C14C H14H 0.9800 .
C14C H14I 0.9800 .
N12C C15C 1.480(13) .
C15C C16C 1.534(17) .
C15C C17C 1.538(18) .
C15C H15C 1.0000 .
C16C H16G 0.9800 .
C16C H16H 0.9800 .
C16C H16I 0.9800 .
C17C H17G 0.9800 .
C17C H17H 0.9800 .
C17C H17I 0.9800 .
C16D H16J 0.9800 .
C16D H16K 0.9800 .
C16D H16L 0.9800 .
C17D H17J 0.9800 .
C17D H17K 0.9800 .
C17D H17L 0.9800 .
C20C C21C 1.435(14) .
C20C C24C 1.438(14) .
C20C C25C 1.505(14) .
C21C C22C 1.441(14) .
C21C C26C 1.518(15) .
C22C C23C 1.392(14) .
C22C C27C 1.499(14) .
C23C C24C 1.414(14) .
C23C C28C 1.506(14) .
C24C C29C 1.517(14) .
C25C H25G 0.9800 .
C25C H25H 0.9800 .
C25C H25I 0.9800 .
C26C H26G 0.9800 .
C26C H26H 0.9800 .
C26C H26I 0.9800 .
C27C H27G 0.9800 .
C27C H27H 0.9800 .
C27C H27I 0.9800 .
C28C H28G 0.9800 .
C28C H28H 0.9800 .
C28C H28I 0.9800 .
C29C H29G 0.9800 .
C29C H29H 0.9800 .
C29C H29I 0.9800 .

loop_
_geom_torsion_atom_site_label_1
_geom_torsion_atom_site_label_2
_geom_torsion_atom_site_label_3
_geom_torsion_atom_site_label_4
_geom_torsion
N12A C10A N11A C12A 179.9(7)
C11A C10A N11A C12A -1.9(13)
N12A C10A N11A W1A -11.2(7)
C11A C10A N11A W1A 167.1(7)
N1A W1A N11A C10A -59.7(6)
N12A W1A N11A C10A 7.5(5)
C20A W1A N11A C10A 132.2(6)
C21A W1A N11A C10A 73.8(6)
C22A W1A N11A C10A 78.8(5)
C24A W1A N11A C10A 138.0(5)
Cl1A W1A N11A C10A -140.2(5)
C23A W1A N11A C10A 110.4(5)
N1A W1A N11A C12A 104.7(9)
N12A W1A N11A C12A 171.9(10)
C20A W1A N11A C12A -63.4(11)
C21A W1A N11A C12A -121.8(9)
C22A W1A N11A C12A -116.7(9)
C24A W1A N11A C12A -57.6(9)
Cl1A W1A N11A C12A 24.2(9)
C23A W1A N11A C12A -85.2(9)
C10A N11A C12A C14A -157.0(8)
W1A N11A C12A C14A 41.3(12)
C10A N11A C12A C13A 80.1(10)
W1A N11A C12A C13A -81.6(11)
N11A C10A N12A C15A 162.3(7)
C11A C10A N12A C15A -16.0(13)
N11A C10A N12A W1A 11.1(7)
C11A C10A N12A W1A -167.2(8)
N1A W1A N12A C10A 117.9(5)
N11A W1A N12A C10A -7.5(5)
C20A W1A N12A C10A -144.3(5)
C21A W1A N12A C10A -147.7(5)
C22A W1A N12A C10A -115.9(5)
C24A W1A N12A C10A -93.7(6)
Cl1A W1A N12A C10A 44.7(6)
C23A W1A N12A C10A -88.8(5)
N1A W1A N12A C15A -30.1(7)
N11A W1A N12A C15A -155.5(8)
C20A W1A N12A C15A 67.7(8)
C21A W1A N12A C15A 64.4(7)
C22A W1A N12A C15A 96.2(7)
C24A W1A N12A C15A 118.4(7)
Cl1A W1A N12A C15A -103.2(7)
C23A W1A N12A C15A 123.2(7)
C10A N12A C15A C17A 76.3(10)
W1A N12A C15A C17A -144.2(7)
C10A N12A C15A C16A -52.1(11)
W1A N12A C15A C16A 87.4(9)
N1A W1A C20A C21A 86.8(6)
N11A W1A C20A C21A -103.7(7)
N12A W1A C20A C21A -5.4(7)
C22A W1A C20A C21A -38.1(5)
C24A W1A C20A C21A -113.2(8)
Cl1A W1A C20A C21A 168.5(5)
C23A W1A C20A C21A -77.9(6)
N1A W1A C20A C24A -160.0(5)
N11A W1A C20A C24A 9.5(8)
N12A W1A C20A C24A 107.8(6)
C21A W1A C20A C24A 113.2(8)
C22A W1A C20A C24A 75.1(6)
Cl1A W1A C20A C24A -78.3(5)
C23A W1A C20A C24A 35.3(5)
N1A W1A C20A C25A -37.2(9)
N11A W1A C20A C25A 132.2(8)
N12A W1A C20A C25A -129.5(8)
C21A W1A C20A C25A -124.0(11)
C22A W1A C20A C25A -162.1(10)
C24A W1A C20A C25A 122.8(11)
Cl1A W1A C20A C25A 44.4(8)
C23A W1A C20A C25A 158.0(10)
C24A C20A C21A C22A -2.4(10)
C25A C20A C21A C22A -168.4(8)
W1A C20A C21A C22A 68.7(6)
C24A C20A C21A C26A 169.4(8)
C25A C20A C21A C26A 3.5(15)
W1A C20A C21A C26A -119.5(9)
C24A C20A C21A W1A -71.1(6)
C25A C20A C21A W1A 122.9(9)
N1A W1A C21A C22A 148.6(6)
N11A W1A C21A C22A 8.5(8)
N12A W1A C21A C22A 62.3(6)
C20A W1A C21A C22A -113.7(8)
C24A W1A C21A C22A -74.9(6)
Cl1A W1A C21A C22A -127.9(5)
C23A W1A C21A C22A -35.9(5)
N1A W1A C21A C20A -97.7(6)
N11A W1A C21A C20A 122.2(6)
N12A W1A C21A C20A 176.0(5)
C22A W1A C21A C20A 113.7(8)
C24A W1A C21A C20A 38.8(5)
Cl1A W1A C21A C20A -14.2(6)
C23A W1A C21A C20A 77.8(6)
N1A W1A C21A C26A 23.2(9)
N11A W1A C21A C26A -116.9(8)
N12A W1A C21A C26A -63.1(8)
C20A W1A C21A C26A 120.9(11)
C22A W1A C21A C26A -125.4(11)
C24A W1A C21A C26A 159.8(10)
Cl1A W1A C21A C26A 106.7(8)
C23A W1A C21A C26A -161.3(10)
C20A C21A C22A C23A 2.1(10)
C26A C21A C22A C23A -169.7(8)
W1A C21A C22A C23A 66.2(6)
C20A C21A C22A C27A 174.8(8)
C26A C21A C22A C27A 3.0(15)
W1A C21A C22A C27A -121.1(9)
C20A C21A C22A W1A -64.1(6)
C26A C21A C22A W1A 124.1(9)
N1A W1A C22A C23A -156.0(5)
N11A W1A C22A C23A 69.0(6)
N12A W1A C22A C23A 126.9(6)
C20A W1A C22A C23A -76.8(6)
C21A W1A C22A C23A -117.0(8)
C24A W1A C22A C23A -34.1(5)
Cl1A W1A C22A C23A -32.7(7)
N1A W1A C22A C21A -39.0(7)
N11A W1A C22A C21A -174.0(5)
N12A W1A C22A C21A -116.2(6)
C20A W1A C22A C21A 40.2(5)
C24A W1A C22A C21A 82.9(6)
Cl1A W1A C22A C21A 84.3(6)
C23A W1A C22A C21A 117.0(8)
N1A W1A C22A C27A 80.3(10)
N11A W1A C22A C27A -54.7(10)
N12A W1A C22A C27A 3.1(9)
C20A W1A C22A C27A 159.5(11)
C21A W1A C22A C27A 119.3(12)
C24A W1A C22A C27A -157.8(11)
Cl1A W1A C22A C27A -156.4(7)
C23A W1A C22A C27A -123.7(12)
C21A C22A C23A C24A -1.0(10)
C27A C22A C23A C24A -173.8(8)
W1A C22A C23A C24A 59.3(6)
C21A C22A C23A C28A 173.9(8)
C27A C22A C23A C28A 1.1(14)
W1A C22A C23A C28A -125.8(8)
C21A C22A C23A W1A -60.3(6)
C27A C22A C23A W1A 126.9(9)
N1A W1A C23A C24A -73.3(9)
N11A W1A C23A C24A 126.2(6)
N12A W1A C23A C24A -173.6(5)
C20A W1A C23A C24A -38.5(5)
C21A W1A C23A C24A -83.0(6)
C22A W1A C23A C24A -120.7(8)
Cl1A W1A C23A C24A 37.7(6)
N1A W1A C23A C22A 47.4(9)
N11A W1A C23A C22A -113.1(6)
N12A W1A C23A C22A -52.9(6)
C20A W1A C23A C22A 82.2(6)
C21A W1A C23A C22A 37.7(6)
C24A W1A C23A C22A 120.7(8)
Cl1A W1A C23A C22A 158.4(5)
N1A W1A C23A C28A 162.7(8)
N11A W1A C23A C28A 2.2(9)
N12A W1A C23A C28A 62.4(9)
C20A W1A C23A C28A -162.5(10)
C21A W1A C23A C28A 153.0(10)
C22A W1A C23A C28A 115.3(11)
C24A W1A C23A C28A -124.0(12)
Cl1A W1A C23A C28A -86.3(9)
C22A C23A C24A C20A -0.5(10)
C28A C23A C24A C20A -175.0(8)
W1A C23A C24A C20A 58.0(6)
C22A C23A C24A C29A 173.8(8)
C28A C23A C24A C29A -0.8(15)
W1A C23A C24A C29A -127.7(9)
C22A C23A C24A W1A -58.5(6)
C28A C23A C24A W1A 126.9(9)
C21A C20A C24A C23A 1.8(9)
C25A C20A C24A C23A 168.6(8)
W1A C20A C24A C23A -65.1(6)
C21A C20A C24A C29A -172.6(8)
C25A C20A C24A C29A -5.9(14)
W1A C20A C24A C29A 120.5(8)
C21A C20A C24A W1A 66.9(6)
C25A C20A C24A W1A -126.3(9)
N1A W1A C24A C23A 144.0(5)
N11A W1A C24A C23A -57.3(6)
N12A W1A C24A C23A 8.7(7)
C20A W1A C24A C23A 116.8(8)
C21A W1A C24A C23A 76.5(6)
C22A W1A C24A C23A 34.7(5)
Cl1A W1A C24A C23A -144.4(6)
N1A W1A C24A C20A 27.2(7)
N11A W1A C24A C20A -174.0(5)
N12A W1A C24A C20A -108.1(6)
C21A W1A C24A C20A -40.2(5)
C22A W1A C24A C20A -82.1(6)
Cl1A W1A C24A C20A 98.8(5)
C23A W1A C24A C20A -116.8(8)
N1A W1A C24A C29A -89.3(9)
N11A W1A C24A C29A 69.5(9)
N12A W1A C24A C29A 135.5(8)
C20A W1A C24A C29A -116.4(10)
C21A W1A C24A C29A -156.7(10)
C22A W1A C24A C29A 161.5(10)
Cl1A W1A C24A C29A -17.6(8)
C23A W1A C24A C29A 126.8(11)
N12B C10B N11B C12B -178.4(8)
C11B C10B N11B C12B 2.0(14)
N12B C10B N11B W1B -10.7(7)
C11B C10B N11B W1B 169.7(8)
N1B W1B N11B C10B -60.6(6)
N12B W1B N11B C10B 7.1(5)
C20B W1B N11B C10B 132.9(6)
C21B W1B N11B C10B 72.3(7)
C22B W1B N11B C10B 77.0(6)
C24B W1B N11B C10B 136.6(6)
C23B W1B N11B C10B 107.9(6)
Cl1B W1B N11B C10B -141.4(5)
N1B W1B N11B C12B 102.4(10)
N12B W1B N11B C12B 170.1(11)
C20B W1B N11B C12B -64.1(12)
C21B W1B N11B C12B -124.6(10)
C22B W1B N11B C12B -120.0(10)
C24B W1B N11B C12B -60.4(11)
C23B W1B N11B C12B -89.1(10)
Cl1B W1B N11B C12B 21.7(10)
C10B N11B C12B C14B -151.9(9)
W1B N11B C12B C14B 48.2(13)
C10B N11B C12B C13B 85.1(10)
W1B N11B C12B C13B -74.9(12)
N11B C10B N12B C15B 160.2(8)
C11B C10B N12B C15B -20.3(14)
N11B C10B N12B W1B 10.6(7)
C11B C10B N12B W1B -169.8(9)
N1B W1B N12B C10B 118.3(6)
N11B W1B N12B C10B -7.2(5)
C20B W1B N12B C10B -144.6(6)
C21B W1B N12B C10B -149.7(6)
C22B W1B N12B C10B -118.5(6)
C24B W1B N12B C10B -94.1(6)
C23B W1B N12B C10B -90.7(6)
Cl1B W1B N12B C10B 43.6(6)
N1B W1B N12B C15B -28.6(8)
N11B W1B N12B C15B -154.1(8)
C20B W1B N12B C15B 68.5(9)
C21B W1B N12B C15B 63.3(8)
C22B W1B N12B C15B 94.6(8)
C24B W1B N12B C15B 119.0(8)
C23B W1B N12B C15B 122.4(8)
Cl1B W1B N12B C15B -103.3(7)
C10B N12B C15B C16B -50.9(12)
W1B N12B C15B C16B 86.9(9)
C10B N12B C15B C17B 77.0(11)
W1B N12B C15B C17B -145.1(7)
N1B W1B C20B C21B 84.1(6)
N11B W1B C20B C21B -107.9(7)
N12B W1B C20B C21B -8.5(8)
C22B W1B C20B C21B -38.5(5)
C24B W1B C20B C21B -113.9(8)
C23B W1B C20B C21B -78.1(6)
Cl1B W1B C20B C21B 166.0(5)
N1B W1B C20B C24B -162.0(6)
N11B W1B C20B C24B 6.1(8)
N12B W1B C20B C24B 105.5(6)
C21B W1B C20B C24B 113.9(8)
C22B W1B C20B C24B 75.4(6)
C23B W1B C20B C24B 35.8(5)
Cl1B W1B C20B C24B -80.0(5)
N1B W1B C20B C25B -37.0(9)
N11B W1B C20B C25B 131.0(8)
N12B W1B C20B C25B -129.6(8)
C21B W1B C20B C25B -121.1(11)
C22B W1B C20B C25B -159.6(10)
C24B W1B C20B C25B 125.0(11)
C23B W1B C20B C25B 160.8(10)
Cl1B W1B C20B C25B 44.9(9)
C24B C20B C21B C22B -1.5(10)
C25B C20B C21B C22B -171.0(9)
W1B C20B C21B C22B 68.8(6)
C24B C20B C21B C26B 172.1(9)
C25B C20B C21B C26B 2.6(15)
W1B C20B C21B C26B -117.7(9)
C24B C20B C21B W1B -70.3(7)
C25B C20B C21B W1B 120.2(10)
N1B W1B C21B C22B 147.7(6)
N11B W1B C21B C22B 7.7(8)
N12B W1B C21B C22B 60.8(6)
C20B W1B C21B C22B -113.0(8)
C24B W1B C21B C22B -74.6(6)
C23B W1B C21B C22B -35.2(5)
Cl1B W1B C21B C22B -130.0(5)
N1B W1B C21B C20B -99.2(6)
N11B W1B C21B C20B 120.8(6)
N12B W1B C21B C20B 173.9(5)
C22B W1B C21B C20B 113.0(8)
C24B W1B C21B C20B 38.5(6)
C23B W1B C21B C20B 77.8(6)
Cl1B W1B C21B C20B -17.0(6)
N1B W1B C21B C26B 21.5(8)
N11B W1B C21B C26B -118.5(8)
N12B W1B C21B C26B -65.4(8)
C20B W1B C21B C26B 120.7(10)
C22B W1B C21B C26B -126.3(10)
C24B W1B C21B C26B 159.2(9)
C23B W1B C21B C26B -161.4(9)
Cl1B W1B C21B C26B 103.7(7)
C20B C21B C22B C23B 1.0(11)
C26B C21B C22B C23B -172.5(9)
W1B C21B C22B C23B 65.1(7)
C20B C21B C22B C27B 175.0(9)
C26B C21B C22B C27B 1.6(16)
W1B C21B C22B C27B -120.8(9)
C20B C21B C22B W1B -64.2(6)
C26B C21B C22B W1B 122.4(10)
N1B W1B C22B C23B -156.8(6)
N11B W1B C22B C23B 67.3(6)
N12B W1B C22B C23B 124.0(6)
C20B W1B C22B C23B -77.5(6)
C21B W1B C22B C23B -117.9(8)
C24B W1B C22B C23B -34.8(6)
Cl1B W1B C22B C23B -37.1(8)
N1B W1B C22B C21B -38.8(6)
N11B W1B C22B C21B -174.7(5)
N12B W1B C22B C21B -118.1(6)
C20B W1B C22B C21B 40.4(6)
C24B W1B C22B C21B 83.2(6)
C23B W1B C22B C21B 117.9(8)
Cl1B W1B C22B C21B 80.9(6)
N1B W1B C22B C27B 81.1(9)
N11B W1B C22B C27B -54.8(9)
N12B W1B C22B C27B 1.9(8)
C20B W1B C22B C27B 160.4(10)
C21B W1B C22B C27B 120.0(11)
C24B W1B C22B C27B -156.9(10)
C23B W1B C22B C27B -122.1(11)
Cl1B W1B C22B C27B -159.2(7)
C21B C22B C23B C24B -0.1(11)
C27B C22B C23B C24B -174.3(9)
W1B C22B C23B C24B 59.8(7)
C21B C22B C23B C28B 176.7(9)
C27B C22B C23B C28B 2.4(15)
W1B C22B C23B C28B -123.5(10)
C21B C22B C23B W1B -59.9(6)
C27B C22B C23B W1B 125.9(9)
N1B W1B C23B C22B 43.2(10)
N11B W1B C23B C22B -115.8(6)
N12B W1B C23B C22B -55.5(6)
C20B W1B C23B C22B 81.5(6)
C21B W1B C23B C22B 37.2(6)
C24B W1B C23B C22B 120.0(9)
Cl1B W1B C23B C22B 155.6(5)
N1B W1B C23B C24B -76.8(9)
N11B W1B C23B C24B 124.1(6)
N12B W1B C23B C24B -175.5(6)
C20B W1B C23B C24B -38.5(6)
C21B W1B C23B C24B -82.8(7)
C22B W1B C23B C24B -120.0(9)
Cl1B W1B C23B C24B 35.6(7)
N1B W1B C23B C28B 160.5(8)
N11B W1B C23B C28B 1.5(10)
N12B W1B C23B C28B 61.8(10)
C20B W1B C23B C28B -161.2(11)
C21B W1B C23B C28B 154.5(11)
C22B W1B C23B C28B 117.3(12)
C24B W1B C23B C28B -122.7(13)
Cl1B W1B C23B C28B -87.1(10)
C22B C23B C24B C20B -0.8(11)
C28B C23B C24B C20B -177.4(10)
W1B C23B C24B C20B 58.9(6)
C22B C23B C24B C29B 172.9(10)
C28B C23B C24B C29B -3.7(18)
W1B C23B C24B C29B -127.4(11)
C22B C23B C24B W1B -59.7(7)
C28B C23B C24B W1B 123.7(11)
C21B C20B C24B C23B 1.4(11)
C25B C20B C24B C23B 170.9(9)
W1B C20B C24B C23B -65.3(7)
C21B C20B C24B C29B -172.6(9)
C25B C20B C24B C29B -3.1(16)
W1B C20B C24B C29B 120.6(10)
C21B C20B C24B W1B 66.8(6)
C25B C20B C24B W1B -123.8(10)
N1B W1B C24B C23B 140.4(6)
N11B W1B C24B C23B -59.9(7)
N12B W1B C24B C23B 6.0(8)
C20B W1B C24B C23B 116.3(9)
C21B W1B C24B C23B 76.6(6)
C22B W1B C24B C23B 34.8(6)
Cl1B W1B C24B C23B -146.7(6)
N1B W1B C24B C20B 24.1(7)
N11B W1B C24B C20B -176.2(5)
N12B W1B C24B C20B -110.3(6)
C21B W1B C24B C20B -39.7(5)
C22B W1B C24B C20B -81.6(6)
C23B W1B C24B C20B -116.3(9)
Cl1B W1B C24B C20B 96.9(5)
N1B W1B C24B C29B -91.8(11)
N11B W1B C24B C29B 67.9(10)
N12B W1B C24B C29B 133.8(9)
C20B W1B C24B C29B -115.9(12)
C21B W1B C24B C29B -155.6(11)
C22B W1B C24B C29B 162.6(11)
C23B W1B C24B C29B 127.8(13)
Cl1B W1B C24B C29B -18.9(10)
N12C C10C N11C C12C 167.0(9)
C11C C10C N11C C12C -9.1(15)
N12C C10C N11C W1C 21.8(8)
C11C C10C N11C W1C -154.3(9)
N1C W1C N11C C10C 81.6(7)
N12C W1C N11C C10C -14.4(6)
C20C W1C N11C C10C -155.8(6)
C21C W1C N11C C10C -154.9(6)
C24C W1C N11C C10C -93.4(7)
C22C W1C N11C C10C -122.1(6)
C23C W1C N11C C10C -94.1(6)
N1C W1C N11C C12C -56.2(10)
N12C W1C N11C C12C -152.2(10)
C20C W1C N11C C12C 66.5(11)
C21C W1C N11C C12C 67.4(10)
C24C W1C N11C C12C 128.8(9)
C22C W1C N11C C12C 100.1(9)
C23C W1C N11C C12C 128.2(9)
C10C N11C C12C C14C 163.6(10)
W1C N11C C12C C14C -68.5(12)
C10C N11C C12C C13C -75.1(13)
W1C N11C C12C C13C 52.8(14)
N11C C10C N12C C15C -171.9(9)
C11C C10C N12C C15C 4.2(16)
N11C C10C N12C W1C -22.1(8)
C11C C10C N12C W1C 153.9(9)
N1C W1C N12C C10C -83.4(7)
N11C W1C N12C C10C 14.4(6)
C20C W1C N12C C10C 153.4(7)
C21C W1C N12C C10C 90.4(8)
C24C W1C N12C C10C 155.6(6)
C22C W1C N12C C10C 95.0(6)
C23C W1C N12C C10C 124.7(6)
N1C W1C N12C C15C 58.4(11)
N11C W1C N12C C15C 156.2(12)
C20C W1C N12C C15C -64.8(13)
C21C W1C N12C C15C -127.8(10)
C24C W1C N12C C15C -62.6(11)
C22C W1C N12C C15C -123.2(10)
C23C W1C N12C C15C -93.5(11)
C10C N12C C15C C16C 155.1(14)
W1C N12C C15C C16C 21.5(18)
C10C N12C C15C C17C -83.8(14)
W1C N12C C15C C17C 142.6(11)
N1C W1C C20C C21C 124.8(6)
N12C W1C C20C C21C -111.7(7)
N11C W1C C20C C21C 1.4(9)
C24C W1C C20C C21C -115.0(8)
C22C W1C C20C C21C -38.7(6)
C23C W1C C20C C21C -77.5(6)
N1C W1C C20C C24C -120.2(6)
N12C W1C C20C C24C 3.4(9)
N11C W1C C20C C24C 116.5(7)
C21C W1C C20C C24C 115.0(8)
C22C W1C C20C C24C 76.4(6)
C23C W1C C20C C24C 37.5(5)
N1C W1C C20C C25C 4.4(10)
N12C W1C C20C C25C 127.9(9)
N11C W1C C20C C25C -119.0(10)
C21C W1C C20C C25C -120.4(12)
C24C W1C C20C C25C 124.6(12)
C22C W1C C20C C25C -159.1(11)
C23C W1C C20C C25C 162.1(11)
C24C C20C C21C C22C 2.9(12)
C25C C20C C21C C22C -168.9(10)
W1C C20C C21C C22C 71.2(7)
C24C C20C C21C C26C 164.1(11)
C25C C20C C21C C26C -7.6(18)
W1C C20C C21C C26C -127.5(11)
C24C C20C C21C W1C -68.4(7)
C25C C20C C21C W1C 119.8(11)
N1C W1C C21C C20C -67.0(7)
N12C W1C C21C C20C 119.9(7)
N11C W1C C21C C20C -179.1(6)
C24C W1C C21C C20C 38.6(6)
C22C W1C C21C C20C 112.1(9)
C23C W1C C21C C20C 78.5(6)
N1C W1C C21C C22C -179.2(6)
N12C W1C C21C C22C 7.8(9)
N11C W1C C21C C22C 68.8(6)
C20C W1C C21C C22C -112.1(9)
C24C W1C C21C C22C -73.5(6)
C23C W1C C21C C22C -33.6(6)
N1C W1C C21C C26C 51.8(12)
N12C W1C C21C C26C -121.3(11)
N11C W1C C21C C26C -60.2(12)
C20C W1C C21C C26C 118.9(14)
C24C W1C C21C C26C 157.5(13)
C22C W1C C21C C26C -129.0(14)
C23C W1C C21C C26C -162.7(13)
C20C C21C C22C C23C -2.4(12)
C26C C21C C22C C23C -163.7(11)
W1C C21C C22C C23C 61.0(8)
C20C C21C C22C C27C 179.2(10)
C26C C21C C22C C27C 17.9(17)
W1C C21C C22C C27C -117.4(10)
C20C C21C C22C W1C -63.4(7)
C26C C21C C22C W1C 135.3(12)
N1C W1C C22C C23C -118.5(10)
N12C W1C C22C C23C 64.9(7)
N11C W1C C22C C23C 124.8(6)
C20C W1C C22C C23C -78.9(7)
C21C W1C C22C C23C -120.2(9)
C24C W1C C22C C23C -34.8(6)
N1C W1C C22C C21C 1.7(12)
N12C W1C C22C C21C -174.9(6)
N11C W1C C22C C21C -115.0(6)
C20C W1C C22C C21C 41.3(6)
C24C W1C C22C C21C 85.3(7)
C23C W1C C22C C21C 120.2(9)
N1C W1C C22C C27C 118.6(11)
N12C W1C C22C C27C -58.0(10)
N11C W1C C22C C27C 1.9(10)
C20C W1C C22C C27C 158.2(11)
C21C W1C C22C C27C 116.9(12)
C24C W1C C22C C27C -157.7(11)
C23C W1C C22C C27C -122.9(13)
C21C C22C C23C C24C 1.1(12)
C27C C22C C23C C24C 179.4(10)
W1C C22C C23C C24C 57.0(7)
C21C C22C C23C C28C -179.3(10)
C27C C22C C23C C28C -1.0(17)
W1C C22C C23C C28C -123.4(10)
C21C C22C C23C W1C -55.9(7)
C27C C22C C23C W1C 122.5(11)
N1C W1C C23C C22C 129.1(8)
N12C W1C C23C C22C -119.0(6)
N11C W1C C23C C22C -59.4(7)
C20C W1C C23C C22C 80.5(7)
C21C W1C C23C C22C 36.0(6)
C24C W1C C23C C22C 121.3(9)
N1C W1C C23C C24C 7.8(11)
N12C W1C C23C C24C 119.7(6)
N11C W1C C23C C24C 179.3(6)
C20C W1C C23C C24C -40.7(6)
C21C W1C C23C C24C -85.3(7)
C22C W1C C23C C24C -121.3(9)
N1C W1C C23C C28C -109.5(11)
N12C W1C C23C C28C 2.3(10)
N11C W1C C23C C28C 61.9(10)
C20C W1C C23C C28C -158.1(11)
C21C W1C C23C C28C 157.4(11)
C24C W1C C23C C28C -117.4(12)
C22C W1C C23C C28C 121.3(12)
C22C C23C C24C C20C 0.7(12)
C28C C23C C24C C20C -178.9(10)
W1C C23C C24C C20C 61.5(7)
C22C C23C C24C C29C 164.7(10)
C28C C23C C24C C29C -14.9(17)
W1C C23C C24C C29C -134.5(11)
C22C C23C C24C W1C -60.8(8)
C28C C23C C24C W1C 119.6(10)
C21C C20C C24C C23C -2.2(12)
C25C C20C C24C C23C 169.3(11)
W1C C20C C24C C23C -69.5(7)
C21C C20C C24C C29C -166.1(10)
C25C C20C C24C C29C 5.4(18)
W1C C20C C24C C29C 126.6(10)
C21C C20C C24C W1C 67.3(7)
C25C C20C C24C W1C -121.2(12)
N1C W1C C24C C23C -175.7(6)
N12C W1C C24C C23C -64.7(7)
N11C W1C C24C C23C -1.1(9)
C20C W1C C24C C23C 113.3(9)
C21C W1C C24C C23C 74.3(6)
C22C W1C C24C C23C 33.4(6)
N1C W1C C24C C20C 71.1(7)
N12C W1C C24C C20C -177.9(6)
N11C W1C C24C C20C -114.3(7)
C21C W1C C24C C20C -38.9(6)
C22C W1C C24C C20C -79.9(6)
C23C W1C C24C C20C -113.3(9)
N1C W1C C24C C29C -47.4(11)
N12C W1C C24C C29C 63.6(11)
N11C W1C C24C C29C 127.2(10)
C20C W1C C24C C29C -118.5(12)
C21C W1C C24C C29C -157.4(11)
C22C W1C C24C C29C 161.6(12)
C23C W1C C24C C29C 128.3(13)
